data_2009926
loop_
_publ_author_name
'Spek, Anthony L.'
'Edema, Jilles J.H.'
'Gambarotta, Sandro'

_publ_section_title Chlorobis{2-[(dimethylamino)methyl]phenyl-<i>C</i>^1^,<i>N</i>}(pyridine)vanadium(III)
_journal_issue 8
_journal_name_full 'Acta Crystallographica Section C'
_journal_page_first 1209
_journal_page_last 1211
_journal_paper_doi 10.1107/S0108270194004257
_journal_volume 50
_journal_year 1994
_chemical_formula_moiety 'C23 H29 Cl1 N3 V1'
_chemical_formula_sum 'C23 H29 Cl N3 V'
_chemical_formula_weight 433.90
_chemical_name_systematic
;
pyridinechloro-(bis[1-(2-N,N-dimethylaminomethyl)phenyl])vanadium(III)
;
_space_group_IT_number 19
_symmetry_cell_setting orthorhombic
_symmetry_space_group_name_Hall 'P 2ac 2ab'
_symmetry_space_group_name_H-M 'P 21 21 21'
_cell_angle_alpha 90
_cell_angle_beta 90
_cell_angle_gamma 90
_cell_formula_units_Z 4
_cell_length_a 8.283(3)
_cell_length_b 15.706(3)
_cell_length_c 16.990(3)
_cell_measurement_reflns_used 17
_cell_measurement_temperature 295
_cell_measurement_theta_max 11
_cell_measurement_theta_min 7
_cell_volume 2210.3(10)
_computing_cell_refinement 'SET4 (de Boer & Duisenberg, 1984)'
_computing_data_collection 'Locally modified CAD4 software'
_computing_data_reduction 'HELENA (Spek, 1993)'
_computing_molecular_graphics 'PLATON (Spek, 1990)'
_computing_publication_material 'PLATON (Spek, 1990)'
_computing_structure_refinement 'SHELX76  (Sheldrick, 1976)'
_computing_structure_solution 'SHELXS86 (Sheldrick, 1985)'
_diffrn_ambient_temperature 293
_diffrn_measurement_device 'Enraf-Nonius CAD4'
_diffrn_measurement_method \w/2\q
_diffrn_radiation_monochromator Graphite
_diffrn_radiation_source 'Finefocus Mo Tube'
_diffrn_radiation_type 'Mo K\a'
_diffrn_radiation_wavelength 0.71073
_diffrn_reflns_av_R_equivalents 0.055
_diffrn_reflns_av_sigmaI/netI 0.076
_diffrn_reflns_limit_h_max 9
_diffrn_reflns_limit_h_min 0
_diffrn_reflns_limit_k_max 18
_diffrn_reflns_limit_k_min 0
_diffrn_reflns_limit_l_max 20
_diffrn_reflns_limit_l_min -20
_diffrn_reflns_number 4349
_diffrn_reflns_reduction_process
;
 ?
;
_diffrn_reflns_theta_max 25.0
_diffrn_reflns_theta_min 1.2
_diffrn_standards_decay_% 0
_diffrn_standards_interval_time 120
_diffrn_standards_number 2
_exptl_absorpt_coefficient_mu 0.57
_exptl_absorpt_correction_type none
_exptl_crystal_colour red
_exptl_crystal_density_diffrn 1.304
_exptl_crystal_description 'Needle shaped'
_exptl_crystal_F_000 912
_exptl_crystal_size_max 0.40
_exptl_crystal_size_mid 0.15
_exptl_crystal_size_min 0.12
_refine_diff_density_max 0.43
_refine_diff_density_min -0.42
_refine_ls_abs_structure_details
;
Both enantiomorphic structures were refined and the one with
the lowest R-values is reported here.
;
_refine_ls_extinction_method none
_refine_ls_goodness_of_fit_obs 1.19
_refine_ls_hydrogen_treatment noref
_refine_ls_matrix_type full
_refine_ls_number_parameters 267
_refine_ls_number_reflns 2454
_refine_ls_R_factor_obs 0.046
_refine_ls_shift/esd_max 0.08
_refine_ls_shift/esd_mean 0.008
_refine_ls_structure_factor_coef F
_refine_ls_weighting_details 'w = 1/[\s^2^(F)+0.000102F^2^]'
_refine_ls_weighting_scheme calc
_refine_ls_wR_factor_obs 0.034
_reflns_number_observed 2454
_reflns_number_total 3885
_reflns_observed_criterion I>2.5\s(I)
_cod_data_source_file ab1185.cif
_cod_data_source_block S422A
_cod_depositor_comments
;
The following automatic conversions were performed:
'_symmetry_cell_setting' value 'Orthorhombic' changed to 'orthorhombic'
according to '/home/saulius/struct/CIF-dictionaries/cif_core.dic'
dictionary named 'cif_core.dic' version 2.4.1 from 2010-06-29.

Automatic conversion script
Id: cif_fix_enum 1527 2010-12-29 10:47:43Z saulius 

The following automatic conversions were performed:

'_symmetry_cell_setting' value 'Orthorhombic' changed to
'orthorhombic' according to
/home/saulius/struct/CIF-dictionaries/cif_core.dic dictionary named
'cif_core.dic' version 2.4.1 from
2010-06-29.

'_refine_ls_matrix_type' value 'Full' changed to 'full'
according to /home/saulius/struct/CIF-dictionaries/cif_core.dic
dictionary named 'cif_core.dic' version 2.4.1 from 2010-06-29.

Automatic conversion script
Id: cif_fix_values 1715 2011-07-08 13:25:40Z adriana 

The following automatic conversions were performed:

'_refine_ls_weighting_scheme' value '1/[\s^2^(F)+0.000102F^2^]' was
changed to 'calc'. New tag '_refine_ls_weighting_details' was
created. The value of the new tag was set to 'w =
1/[\s^2^(F)+0.000102F^2^]'.

Automatic conversion script
Id: cif_fix_values 3143 2015-03-26 13:38:13Z robertas 
;
_cod_original_formula_sum 'C23 H29 Cl1 N3 V1'
_cod_database_code 2009926

loop_
_symmetry_equiv_pos_as_xyz
x,y,z
1/2+x,1/2-y,-z
-x,1/2+y,1/2-z
1/2-x,-y,1/2+z

loop_
_atom_site_aniso_label
_atom_site_aniso_U_11
_atom_site_aniso_U_22
_atom_site_aniso_U_33
_atom_site_aniso_U_12
_atom_site_aniso_U_13
_atom_site_aniso_U_23
V 0.0314(5) 0.0289(4) 0.0311(4) 0.0008(5) -0.0016(5) -0.0004(4)
Cl 0.0461(9) 0.0565(9) 0.0378(8) -0.0077(7) -0.0070(7) -0.0043(7)
N1 0.031(3) 0.038(3) 0.033(2) -0.002(2) -0.005(2) 0.003(2)
N11 0.038(3) 0.045(3) 0.039(2) 0.002(2) 0.010(2) -0.002(2)
N21 0.048(3) 0.041(3) 0.040(3) 0.009(3) -0.010(2) 0.003(2)
C1 0.030(4) 0.055(4) 0.039(3) -0.002(3) -0.002(3) -0.008(3)
C2 0.047(4) 0.069(4) 0.033(3) 0.006(4) 0.009(3) -0.003(3)
C3 0.047(4) 0.082(5) 0.050(4) -0.003(4) 0.010(3) 0.017(3)
C4 0.059(5) 0.072(5) 0.056(4) -0.031(4) -0.006(4) 0.007(4)
C5 0.059(4) 0.053(4) 0.035(3) -0.011(3) -0.001(3) -0.001(3)
C11 0.033(4) 0.031(3) 0.041(3) -0.005(3) -0.005(3) -0.001(3)
C12 0.044(4) 0.037(3) 0.057(4) 0.000(3) -0.002(3) 0.002(3)
C13 0.071(6) 0.044(4) 0.056(4) -0.018(4) -0.020(4) 0.019(3)
C14 0.053(5) 0.030(3) 0.097(5) 0.007(4) -0.015(5) 0.005(3)
C15 0.032(4) 0.041(3) 0.074(4) 0.013(3) -0.002(4) -0.012(3)
C16 0.037(3) 0.031(3) 0.056(3) 0.002(2) -0.008(3) -0.007(3)
C17 0.049(4) 0.046(3) 0.054(4) 0.005(3) 0.007(3) -0.007(3)
C18 0.034(4) 0.066(5) 0.062(4) -0.009(3) 0.009(3) 0.002(3)
C19 0.066(4) 0.068(4) 0.046(3) 0.000(4) 0.027(3) 0.012(3)
C21 0.036(4) 0.029(3) 0.037(3) -0.004(3) 0.006(3) -0.005(2)
C22 0.048(4) 0.039(3) 0.043(3) -0.004(3) -0.012(3) 0.002(3)
C23 0.055(5) 0.061(4) 0.055(4) 0.000(4) -0.020(4) -0.012(3)
C24 0.086(6) 0.063(4) 0.064(4) -0.032(4) -0.021(4) -0.027(3)
C25 0.092(6) 0.032(3) 0.060(4) -0.027(4) -0.002(4) -0.008(3)
C26 0.049(4) 0.040(3) 0.045(3) -0.007(3) -0.002(3) -0.002(3)
C27 0.072(5) 0.032(3) 0.052(4) -0.003(3) -0.001(3) 0.005(3)
C28 0.083(5) 0.055(4) 0.052(3) 0.016(3) -0.018(4) 0.009(4)
C29 0.065(4) 0.049(3) 0.063(4) 0.018(4) 0.002(4) 0.008(3)

loop_
_atom_site_label
_atom_site_fract_x
_atom_site_fract_y
_atom_site_fract_z
_atom_site_U_iso_or_equiv
_atom_site_thermal_displace_type
_atom_site_occupancy
V 0.38722(10) 0.48582(5) 0.19018(4) 0.0305(3) Uani 1
Cl 0.55227(16) 0.54551(8) 0.29188(7) 0.0468(5) Uani 1
N1 0.5792(5) 0.5041(3) 0.10322(19) 0.0340(16) Uani 1
N11 0.1707(5) 0.5001(3) 0.2736(2) 0.0407(16) Uani 1
N21 0.4819(6) 0.3498(3) 0.2310(2) 0.0430(17) Uani 1
C1 0.5807(6) 0.4647(3) 0.0336(3) 0.041(2) Uani 1
C2 0.6966(6) 0.4794(4) -0.0234(3) 0.050(2) Uani 1
C3 0.8157(7) 0.5382(4) -0.0094(3) 0.060(3) Uani 1
C4 0.8134(8) 0.5814(4) 0.0604(3) 0.062(3) Uani 1
C5 0.6924(7) 0.5632(3) 0.1150(3) 0.049(2) Uani 1
C11 0.2724(7) 0.5955(3) 0.1459(3) 0.0350(19) Uani 1
C12 0.2887(7) 0.6359(3) 0.0730(3) 0.046(2) Uani 1
C13 0.2040(8) 0.7102(4) 0.0548(3) 0.057(3) Uani 1
C14 0.1029(8) 0.7468(3) 0.1104(4) 0.060(3) Uani 1
C15 0.0839(6) 0.7086(3) 0.1823(3) 0.049(2) Uani 1
C16 0.1669(6) 0.6348(3) 0.2001(3) 0.0413(17) Uani 1
C17 0.1523(7) 0.5939(3) 0.2794(3) 0.050(2) Uani 1
C18 0.0188(6) 0.4650(3) 0.2405(3) 0.054(3) Uani 1
C19 0.1886(7) 0.4661(4) 0.3543(3) 0.060(2) Uani 1
C21 0.2601(7) 0.3981(3) 0.1179(3) 0.0340(19) Uani 1
C22 0.1698(7) 0.4142(3) 0.0493(3) 0.0433(19) Uani 1
C23 0.0781(7) 0.3545(4) 0.0110(3) 0.057(3) Uani 1
C24 0.0740(9) 0.2728(4) 0.0389(3) 0.071(3) Uani 1
C25 0.1621(8) 0.2522(3) 0.1048(3) 0.061(3) Uani 1
C26 0.2548(7) 0.3131(3) 0.1433(3) 0.0447(19) Uani 1
C27 0.3436(7) 0.2921(3) 0.2188(3) 0.052(2) Uani 1
C28 0.5387(8) 0.3382(3) 0.3121(3) 0.063(2) Uani 1
C29 0.6107(8) 0.3216(3) 0.1775(3) 0.059(2) Uani 1
H1 0.4939(6) 0.4245(3) 0.0214(3) 0.052(4) Uiso 1
H2 0.6953(6) 0.4474(4) -0.0730(3) 0.052(4) Uiso 1
H3 0.9004(7) 0.5490(4) -0.0484(3) 0.052(4) Uiso 1
H4 0.8955(8) 0.6245(4) 0.0721(3) 0.052(4) Uiso 1
H5 0.6911(7) 0.5952(3) 0.1645(3) 0.052(4) Uiso 1
H12 0.3627(7) 0.6115(3) 0.0339(3) 0.052(4) Uiso 1
H13 0.2159(8) 0.7363(4) 0.0028(3) 0.052(4) Uiso 1
H14 0.0455(8) 0.7997(3) 0.0980(4) 0.052(4) Uiso 1
H15 0.0106(6) 0.7336(3) 0.2212(3) 0.052(4) Uiso 1
H22 0.1747(7) 0.4717(3) 0.0270(3) 0.052(4) Uiso 1
H23 0.0148(7) 0.3705(4) -0.0354(3) 0.052(4) Uiso 1
H24 0.0072(9) 0.2297(4) 0.0130(3) 0.052(4) Uiso 1
H25 0.1615(8) 0.1935(3) 0.1243(3) 0.052(4) Uiso 1
H171 0.0457(7) 0.6069(3) 0.3014(3) 0.052(4) Uiso 1
H172 0.2361(7) 0.6166(3) 0.3143(3) 0.052(4) Uiso 1
H181 -0.0043(6) 0.4883(3) 0.1882(3) 0.058(4) Uiso 1
H182 -0.0674(6) 0.4814(3) 0.2770(3) 0.058(4) Uiso 1
H183 0.0246(6) 0.4027(3) 0.2374(3) 0.058(4) Uiso 1
H191 0.2913(7) 0.4865(4) 0.3757(3) 0.058(4) Uiso 1
H192 0.1857(7) 0.4038(4) 0.3566(3) 0.058(4) Uiso 1
H193 0.0992(7) 0.4894(4) 0.3854(3) 0.058(4) Uiso 1
H271 0.3834(7) 0.2335(3) 0.2157(3) 0.052(4) Uiso 1
H272 0.2684(7) 0.2973(3) 0.2630(3) 0.052(4) Uiso 1
H281 0.4541(8) 0.3586(3) 0.3478(3) 0.058(4) Uiso 1
H282 0.6386(8) 0.3698(3) 0.3219(3) 0.058(4) Uiso 1
H283 0.5574(8) 0.2774(3) 0.3212(3) 0.058(4) Uiso 1
H291 0.5764(8) 0.3227(3) 0.1223(3) 0.058(4) Uiso 1
H292 0.6371(8) 0.2630(3) 0.1926(3) 0.058(4) Uiso 1
H293 0.7062(8) 0.3577(3) 0.1841(3) 0.058(4) Uiso 1

loop_
_atom_type_symbol
_atom_type_description
_atom_type_scat_dispersion_real
_atom_type_scat_dispersion_imag
_atom_type_scat_source
V V 0.267 0.53 'Cromer \& Mann, 1968'
N N 0.004 0.003 'Cromer \& Mann, 1968'
Cl Cl .132 .159 'Cromer \& Mann, 1968'
H H 0.000 0.000 'Cromer \& Mann, 1968'
C C 0.002 0.002 'Cromer \& Mann, 1968'

loop_
_geom_angle_atom_site_label_1
_geom_angle_atom_site_label_2
_geom_angle_atom_site_label_3
_geom_angle
_geom_angle_publ_flag
Cl V N1 91.20(11) yes
Cl V N11 87.84(10) yes
Cl V N21 87.31(11) yes
Cl V C11 101.26(15) yes
Cl V C21 162.52(14) yes
N1 V N11 166.09(17) yes
N1 V N21 94.30(16) yes
N1 V C11 88.84(19) yes
N1 V C21 93.15(18) yes
N11 V N21 99.51(16) yes
N11 V C11 77.76(19) yes
N11 V C21 91.89(19) yes
N21 V C11 170.83(19) yes
N21 V C21 75.50(17) yes
C11 V C21 95.7(2) yes
V N1 C1 122.9(3) no
V N1 C5 120.0(3) no
C1 N1 C5 116.7(4) no
V N11 C17 102.6(3) no
V N11 C18 113.1(3) no
V N11 C19 117.3(3) no
C17 N11 C18 107.9(4) no
C17 N11 C19 107.9(4) no
C18 N11 C19 107.6(4) no
V N21 C27 104.8(3) no
V N21 C28 119.4(3) no
V N21 C29 109.2(3) no
C27 N21 C28 107.7(4) no
C27 N21 C29 107.0(4) no
C28 N21 C29 108.1(4) no
N1 C1 C2 123.3(5) no
C1 C2 C3 119.3(5) no
C2 C3 C4 118.3(5) no
C3 C4 C5 119.0(6) no
N1 C5 C4 123.2(5) no
V C11 C12 130.1(4) no
V C11 C16 113.8(4) no
C12 C11 C16 116.1(5) no
C11 C12 C13 121.8(5) no
C12 C13 C14 119.9(5) no
C13 C14 C15 119.7(5) no
C14 C15 C16 120.4(5) no
C11 C16 C15 122.2(5) no
C11 C16 C17 116.7(4) no
C15 C16 C17 121.1(5) no
N11 C17 C16 111.0(4) no
V C21 C22 128.7(4) no
V C21 C26 117.0(4) no
C22 C21 C26 114.1(5) no
C21 C22 C23 124.4(5) no
C22 C23 C24 119.4(5) no
C23 C24 C25 119.3(6) no
C24 C25 C26 121.0(5) no
C21 C26 C25 121.8(5) no
C21 C26 C27 116.9(4) no
C25 C26 C27 121.1(4) no
N21 C27 C26 111.2(4) no
N1 C1 H1 118.7(6) no
C2 C1 H1 118.0(6) no
C1 C2 H2 120.5(6) no
C3 C2 H2 120.1(6) no
C2 C3 H3 120.9(6) no
C4 C3 H3 120.7(7) no
C3 C4 H4 120.6(7) no
C5 C4 H4 120.3(6) no
N1 C5 H5 118.5(6) no
C4 C5 H5 118.3(6) no
C11 C12 H12 118.9(6) no
C13 C12 H12 119.3(6) no
C12 C13 H13 120.0(7) no
C14 C13 H13 120.1(7) no
C13 C14 H14 119.9(7) no
C15 C14 H14 120.5(7) no
C14 C15 H15 119.8(6) no
C16 C15 H15 119.8(6) no
N11 C17 H171 108.9(5) no
N11 C17 H172 109.2(5) no
C16 C17 H171 109.1(5) no
C16 C17 H172 109.3(5) no
H171 C17 H172 109.4(6) no
N11 C18 H181 111.7(5) no
N11 C18 H182 106.3(5) no
N11 C18 H183 110.4(5) no
H181 C18 H182 109.5(6) no
H181 C18 H183 109.5(6) no
H182 C18 H183 109.4(6) no
N11 C19 H191 108.3(6) no
N11 C19 H192 113.3(6) no
N11 C19 H193 106.8(6) no
H191 C19 H192 109.5(7) no
H191 C19 H193 109.5(7) no
H192 C19 H193 109.4(7) no
C21 C22 H22 117.6(6) no
C23 C22 H22 118.0(6) no
C22 C23 H23 120.2(7) no
C24 C23 H23 120.4(7) no
C23 C24 H24 120.5(7) no
C25 C24 H24 120.2(7) no
C24 C25 H25 119.6(6) no
C26 C25 H25 119.4(6) no
N21 C27 H271 108.9(6) no
N21 C27 H272 109.6(5) no
C26 C27 H271 108.8(5) no
C26 C27 H272 108.8(6) no
H271 C27 H272 109.5(6) no
N21 C28 H281 108.1(6) no
N21 C28 H282 111.6(6) no
N21 C28 H283 108.7(5) no
H281 C28 H282 109.5(7) no
H281 C28 H283 109.5(7) no
H282 C28 H283 109.5(8) no
N21 C29 H291 112.1(7) no
N21 C29 H292 106.4(6) no
N21 C29 H293 109.9(5) no
H291 C29 H292 109.4(6) no
H291 C29 H293 109.5(7) no
H292 C29 H293 109.5(8) no

loop_
_geom_bond_atom_site_label_1
_geom_bond_atom_site_label_2
_geom_bond_site_symmetry_1
_geom_bond_site_symmetry_2
_geom_bond_distance
_geom_bond_publ_flag
V Cl . . 2.3945(17) yes
V N1 . . 2.190(4) yes
V N11 . . 2.297(4) yes
V N21 . . 2.379(5) yes
V C11 . . 2.107(5) yes
V C21 . . 2.125(5) yes
N1 C1 . . 1.335(6) yes
N1 C5 . . 1.334(7) yes
N11 C17 . . 1.484(7) yes
N11 C18 . . 1.485(6) yes
N11 C19 . . 1.479(6) yes
N21 C27 . . 1.475(7) yes
N21 C28 . . 1.467(6) yes
N21 C29 . . 1.470(7) yes
C1 C2 . . 1.383(7) no
C2 C3 . . 1.372(8) no
C3 C4 . . 1.366(8) no
C4 C5 . . 1.395(8) no
C11 C12 . . 1.398(7) no
C11 C16 . . 1.412(7) no
C12 C13 . . 1.396(8) no
C13 C14 . . 1.387(9) no
C14 C15 . . 1.370(8) no
C15 C16 . . 1.381(7) no
C16 C17 . . 1.498(7) no
C21 C22 . . 1.408(8) no
C21 C26 . . 1.404(7) no
C22 C23 . . 1.371(8) no
C23 C24 . . 1.368(9) no
C24 C25 . . 1.375(8) no
C25 C26 . . 1.390(8) no
C26 C27 . . 1.515(7) no
C1 H1 . . 0.979(7) no
C2 H2 . . 0.981(8) no
C3 H3 . . 0.980(8) no
C4 H4 . . 0.980(9) no
C5 H5 . . 0.980(7) no
C12 H12 . . 0.982(8) no
C13 H13 . . 0.979(8) no
C14 H14 . . 0.980(8) no
C15 H15 . . 0.980(7) no
C17 H171 . . 0.980(8) no
C17 H172 . . 0.980(8) no
C18 H181 . . 0.980(7) no
C18 H182 . . 0.980(7) no
C18 H183 . . 0.981(7) no
C19 H191 . . 0.979(8) no
C19 H192 . . 0.980(9) no
C19 H193 . . 0.981(8) no
C22 H22 . . 0.980(7) no
C23 H23 . . 0.980(8) no
C24 H24 . . 0.979(9) no
C25 H25 . . 0.980(7) no
C27 H271 . . 0.979(7) no
C27 H272 . . 0.979(8) no
C28 H281 . . 0.981(8) no
C28 H282 . . 0.979(9) no
C28 H283 . . 0.980(7) no
C29 H291 . . 0.980(7) no
C29 H292 . . 0.980(7) no
C29 H293 . . 0.980(9) no

loop_
_geom_torsion_atom_site_label_1
_geom_torsion_atom_site_label_2
_geom_torsion_atom_site_label_3
_geom_torsion_atom_site_label_4
_geom_torsion
_geom_torsion_publ_flag
Cl V N1 C1 163.4(4) no
Cl V N1 C5 -23.8(4) no
N21 V N1 C1 76.0(4) no
N21 V N1 C5 -111.2(4) no
C11 V N1 C1 -95.3(4) no
C11 V N1 C5 77.5(4) no
C21 V N1 C1 0.4(4) no
C21 V N1 C5 173.2(4) no
Cl V N11 C17 67.7(3) no
Cl V N11 C18 -176.4(3) no
Cl V N11 C19 -50.3(4) no
N21 V N11 C17 154.6(3) no
N21 V N11 C18 -89.5(3) no
N21 V N11 C19 36.6(4) no
C11 V N11 C17 -34.3(3) no
C11 V N11 C18 81.6(3) no
C11 V N11 C19 -152.3(4) no
C21 V N11 C17 -129.8(3) no
C21 V N11 C18 -13.9(3) no
C21 V N11 C19 112.2(4) no
Cl V N21 C27 145.6(3) no
Cl V N21 C28 25.0(4) no
Cl V N21 C29 -100.1(3) no
N1 V N21 C27 -123.4(3) no
N1 V N21 C28 116.0(4) no
N1 V N21 C29 -9.1(3) no
N11 V N21 C27 58.3(3) no
N11 V N21 C28 -62.4(4) no
N11 V N21 C29 172.6(3) no
C21 V N21 C27 -31.2(3) no
C21 V N21 C28 -151.9(4) no
C21 V N21 C29 83.1(4) no
Cl V C11 C12 112.0(5) no
Cl V C11 C16 -65.8(4) no
N1 V C11 C12 21.0(5) no
N1 V C11 C16 -156.8(4) no
N11 V C11 C12 -162.8(5) no
N11 V C11 C16 19.4(4) no
C21 V C11 C12 -72.1(5) no
C21 V C11 C16 110.1(4) no
N1 V C21 C22 -72.8(5) no
N1 V C21 C26 111.8(4) no
N11 V C21 C22 94.3(5) no
N11 V C21 C26 -81.2(4) no
N21 V C21 C22 -166.4(5) no
N21 V C21 C26 18.1(4) no
C11 V C21 C22 16.4(5) no
C11 V C21 C26 -159.1(4) no
V N1 C1 C2 176.3(4) no
C5 N1 C1 C2 3.3(7) no
V N1 C5 C4 -176.6(4) no
C1 N1 C5 C4 -3.4(8) no
V N11 C17 C16 44.1(4) no
C18 N11 C17 C16 -75.5(5) no
C19 N11 C17 C16 168.6(4) no
V N21 C27 C26 39.6(4) no
C28 N21 C27 C26 167.7(4) no
C29 N21 C27 C26 -76.3(5) no
N1 C1 C2 C3 -1.1(8) no
C1 C2 C3 C4 -1.2(9) no
C2 C3 C4 C5 1.1(9) no
C3 C4 C5 N1 1.3(9) no
V C11 C12 C13 -178.4(5) no
C16 C11 C12 C13 -0.7(8) no
V C11 C16 C15 178.4(4) no
V C11 C16 C17 0.1(8) no
C12 C11 C16 C15 0.3(7) no
C12 C11 C16 C17 -178.0(5) no
C11 C12 C13 C14 1.3(9) no
C12 C13 C14 C15 -1.5(9) no
C13 C14 C15 C16 1.1(8) no
C14 C15 C16 C11 -0.5(8) no
C14 C15 C16 C17 177.8(5) no
C11 C16 C17 N11 -32.8(6) no
C15 C16 C17 N11 148.9(5) no
V C21 C22 C23 -173.0(4) no
C26 C21 C22 C23 2.6(8) no
V C21 C26 C25 173.6(4) no
V C21 C26 C27 -1.4(7) no
C22 C21 C26 C25 -2.5(8) no
C22 C21 C26 C27 -177.5(5) no
C21 C22 C23 C24 -1.4(9) no
C22 C23 C24 C25 0.0(10) no
C23 C24 C25 C26 0.0(14) no
C24 C25 C26 C21 1.3(9) no
C24 C25 C26 C27 176.1(6) no
C21 C26 C27 N21 -28.7(7) no
C25 C26 C27 N21 156.3(5) no
